data_7240537
loop_
_publ_author_name
'Liu, Jian-Jun'
'Que, Qi-Tao'
'Liu, Dan'
'Suo, Hongbo'
'Liu, Jiaming'
'Xia, Shu-Biao'

_publ_section_title
;
 A multifunction photochromic metal-organic framework with Lewis acid
 sites for selective amines and anion sensing
;
_journal_name_full CrystEngComm
_journal_paper_doi 10.1039/D0CE00560F
_journal_year 2020
_chemical_formula_moiety 'C36 H30 Eu N4 O12, Cl'
_chemical_formula_sum 'C36 H30 Cl Eu N4 O12'
_chemical_formula_weight 898.05
_space_group_crystal_system triclinic
_space_group_IT_number 2
_space_group_name_Hall '-P 1'
_space_group_name_H-M_alt 'P -1'
_atom_sites_solution_hydrogens mixed
_audit_creation_method SHELXL-2014/7
_audit_update_record
;
2020-04-01 deposited with the CCDC.	2020-05-14 downloaded from the CCDC.
;
_cell_angle_alpha 95.8520(10)
_cell_angle_beta 106.5110(10)
_cell_angle_gamma 107.9380(10)
_cell_formula_units_Z 2
_cell_length_a 9.6088(7)
_cell_length_b 14.6537(11)
_cell_length_c 16.9619(14)
_cell_measurement_reflns_used 12867
_cell_measurement_temperature 100(2)
_cell_measurement_theta_max 27.560
_cell_measurement_theta_min 2.363
_cell_volume 2131.0(3)
_computing_cell_refinement 'Bruker SMART'
_computing_data_collection 'Bruker SMART'
_computing_data_reduction 'Bruker SMART'
_computing_structure_refinement 'SHELXL-2014/7 (Sheldrick, 2014)'
_computing_structure_solution 'SHELXS-97 (Sheldrick, 1990)'
_diffrn_ambient_temperature 100(2)
_diffrn_measured_fraction_theta_full 0.987
_diffrn_measured_fraction_theta_max 0.941
_diffrn_measurement_device_type 'CCD area detector'
_diffrn_measurement_method 'phi and omega scans'
_diffrn_radiation_type MoK\a
_diffrn_radiation_wavelength 0.71073
_diffrn_reflns_av_R_equivalents 0.0214
_diffrn_reflns_av_unetI/netI 0.0498
_diffrn_reflns_Laue_measured_fraction_full 0.987
_diffrn_reflns_Laue_measured_fraction_max 0.941
_diffrn_reflns_limit_h_max 12
_diffrn_reflns_limit_h_min -10
_diffrn_reflns_limit_k_max 18
_diffrn_reflns_limit_k_min -19
_diffrn_reflns_limit_l_max 21
_diffrn_reflns_limit_l_min -16
_diffrn_reflns_number 12867
_diffrn_reflns_point_group_measured_fraction_full 0.987
_diffrn_reflns_point_group_measured_fraction_max 0.941
_diffrn_reflns_theta_full 25.242
_diffrn_reflns_theta_max 27.560
_diffrn_reflns_theta_min 2.363
_exptl_absorpt_coefficient_mu 1.594
_exptl_absorpt_correction_T_max 1.0000
_exptl_absorpt_correction_T_min 0.8569
_exptl_absorpt_correction_type multi-scan
_exptl_absorpt_process_details '(SADABS; Bruker, 2004)'
_exptl_crystal_colour yellow
_exptl_crystal_density_diffrn 1.400
_exptl_crystal_description block
_exptl_crystal_F_000 900
_exptl_crystal_size_max 0.32
_exptl_crystal_size_mid 0.25
_exptl_crystal_size_min 0.06
_refine_diff_density_max 1.796
_refine_diff_density_min -2.295
_refine_diff_density_rms 0.139
_refine_ls_extinction_method none
_refine_ls_goodness_of_fit_ref 1.047
_refine_ls_hydrogen_treatment mixed
_refine_ls_matrix_type full
_refine_ls_number_parameters 511
_refine_ls_number_reflns 9270
_refine_ls_number_restraints 12
_refine_ls_restrained_S_all 1.046
_refine_ls_R_factor_all 0.0456
_refine_ls_R_factor_gt 0.0393
_refine_ls_shift/su_max 0.002
_refine_ls_shift/su_mean 0.000
_refine_ls_structure_factor_coef Fsqd
_refine_ls_weighting_details 'w=1/[\s^2^(Fo^2^)+(0.0705P)^2^+1.4465P] where P=(Fo^2^+2Fc^2^)/3'
_refine_ls_weighting_scheme calc
_refine_ls_wR_factor_gt 0.1088
_refine_ls_wR_factor_ref 0.1129
_reflns_Friedel_coverage 0.000
_reflns_number_gt 8142
_reflns_number_total 9270
_reflns_threshold_expression 'I > 2\s(I)'
_cod_data_source_file d0ce00560f2.cif
_cod_data_source_block Complex1
_cod_database_code 7240537
_shelx_shelxl_version_number 2014/7
_shelx_space_group_comment
;
The symmetry employed for this shelxl refinement is uniquely defined
by the following loop, which should always be used as a source of
symmetry information in preference to the above space-group names.
They are only intended as comments.
;

loop_
_space_group_symop_operation_xyz
'x, y, z'
'-x, -y, -z'

loop_
_atom_site_label
_atom_site_type_symbol
_atom_site_fract_x
_atom_site_fract_y
_atom_site_fract_z
_atom_site_U_iso_or_equiv
_atom_site_adp_type
_atom_site_occupancy
_atom_site_site_symmetry_order
_atom_site_calc_flag
_atom_site_refinement_flags_posn
_atom_site_refinement_flags_adp
_atom_site_refinement_flags_occupancy
_atom_site_disorder_assembly
_atom_site_disorder_group
Eu1 Eu 0.07177(2) 0.26804(2) 0.57621(2) 0.00945(7) Uani 1 1 d . . . . .
O8 O 0.9090(3) 0.5690(2) 0.41652(17) 0.0131(6) Uani 1 1 d . . . . .
O2 O -0.1930(3) 0.0079(2) 0.40199(18) 0.0139(6) Uani 1 1 d . . . . .
O10 O 0.0010(3) 0.2731(3) 0.70046(19) 0.0206(7) Uani 1 1 d D . . . .
H10A H -0.085(3) 0.276(4) 0.698(3) 0.031 Uiso 1 1 d D U . . .
H10B H 0.041(5) 0.267(4) 0.7501(17) 0.031 Uiso 1 1 d D U . . .
O12 O 0.3200(3) 0.3790(2) 0.69178(18) 0.0158(6) Uani 1 1 d D . . . .
H12A H 0.400(4) 0.364(4) 0.706(3) 0.024 Uiso 1 1 d D U . . .
H12B H 0.316(5) 0.405(3) 0.7380(18) 0.024 Uiso 1 1 d D U . . .
O4 O -0.6991(3) -0.2413(2) 0.36324(18) 0.0161(6) Uani 1 1 d . . . . .
O5 O 0.2659(3) 0.2797(2) 0.51691(18) 0.0163(6) Uani 1 1 d . . . . .
O1 O -0.0452(3) 0.0999(2) 0.52881(18) 0.0146(6) Uani 1 1 d . . . . .
O9 O -0.0298(4) 0.2668(2) 0.42387(18) 0.0176(6) Uani 1 1 d D . . . .
H9A H -0.125(2) 0.251(4) 0.394(3) 0.026 Uiso 1 1 d D U . . .
H9B H 0.011(4) 0.248(4) 0.391(2) 0.026 Uiso 1 1 d D U . . .
O7 O 0.7529(3) 0.4308(2) 0.32289(18) 0.0177(6) Uani 1 1 d . . . . .
O3 O -0.7975(3) -0.2419(2) 0.46769(17) 0.0133(6) Uani 1 1 d . . . . .
O11 O 0.2105(3) 0.1757(2) 0.66256(18) 0.0162(6) Uani 1 1 d D . . . .
H11A H 0.309(2) 0.205(3) 0.679(3) 0.024 Uiso 1 1 d D U . . .
H11B H 0.201(5) 0.1177(16) 0.642(3) 0.024 Uiso 1 1 d D U . . .
O6 O 0.2449(3) 0.2663(2) 0.3815(2) 0.0249(7) Uani 1 1 d . . . . .
N2 N -0.3670(4) 0.0013(2) 0.7171(2) 0.0132(7) Uani 1 1 d . . . . .
N3 N 0.8029(4) 0.5036(2) 0.6852(2) 0.0122(7) Uani 1 1 d . . . . .
N1 N -0.3119(5) 0.1756(3) 1.1346(2) 0.0253(9) Uani 1 1 d . . . . .
N4 N 1.2566(5) 0.6689(3) 1.1146(2) 0.0241(8) Uani 1 1 d . . . . .
C20 C 0.4855(4) 0.3683(3) 0.4852(2) 0.0114(7) Uani 1 1 d . . . . .
C21 C 0.5621(4) 0.3919(3) 0.4275(2) 0.0107(7) Uani 1 1 d . . . . .
H21 H 0.5105 0.3628 0.3695 0.013 Uiso 1 1 calc R U . . .
C8 C -0.4827(5) 0.0454(3) 0.8145(3) 0.0182(9) Uani 1 1 d . . . . .
H8 H -0.5726 0.0495 0.8253 0.022 Uiso 1 1 calc R U . . .
C22 C 0.7137(4) 0.4580(3) 0.4545(3) 0.0114(7) Uani 1 1 d . . . . .
C3 C -0.3304(5) 0.1119(3) 0.9680(3) 0.0198(9) Uani 1 1 d . . . . .
C25 C 0.7163(5) 0.4699(3) 0.5961(2) 0.0116(7) Uani 1 1 d . . . . .
C24 C 0.7924(4) 0.4980(3) 0.5400(2) 0.0112(7) Uani 1 1 d . . . . .
H24 H 0.8959 0.5434 0.5591 0.013 Uiso 1 1 calc R U . . .
C23 C 0.7955(5) 0.4863(3) 0.3919(3) 0.0132(8) Uani 1 1 d . . . . .
C30 C 1.0313(5) 0.5256(3) 0.7976(3) 0.0207(9) Uani 1 1 d . . . . .
H30 H 1.1297 0.5186 0.8167 0.025 Uiso 1 1 calc R U . . .
C17 C -0.6876(4) -0.2157(3) 0.4387(2) 0.0112(7) Uani 1 1 d . . . . .
C7 C -0.3426(5) 0.0748(3) 0.8808(3) 0.0182(9) Uani 1 1 d . . . . .
C18 C -0.1643(4) 0.0317(3) 0.4793(3) 0.0114(7) Uani 1 1 d . . . . .
C31 C 0.9413(5) 0.4936(3) 0.7137(3) 0.0173(8) Uani 1 1 d . . . . .
H31 H 0.9783 0.4641 0.6755 0.021 Uiso 1 1 calc R U . . .
C26 C 0.5640(4) 0.4075(3) 0.5710(2) 0.0118(7) Uani 1 1 d . . . . .
H26 H 0.5135 0.3915 0.6111 0.014 Uiso 1 1 calc R U . . .
C15 C -0.2813(4) -0.0232(3) 0.5174(3) 0.0118(8) Uani 1 1 d . . . . .
C14 C -0.4166(4) -0.0990(3) 0.4663(2) 0.0105(7) Uani 1 1 d . . . . .
H14 H -0.4288 -0.1210 0.4092 0.013 Uiso 1 1 calc R U . . .
C13 C -0.5340(4) -0.1427(3) 0.4980(2) 0.0103(7) Uani 1 1 d . . . . .
C10 C -0.2294(5) 0.0288(3) 0.7800(3) 0.0170(8) Uani 1 1 d . . . . .
H10 H -0.1419 0.0218 0.7682 0.020 Uiso 1 1 calc R U . . .
C4 C -0.4558(6) 0.1235(4) 0.9876(3) 0.0290(11) Uani 1 1 d . . . . .
H4 H -0.5518 0.1097 0.9443 0.035 Uiso 1 1 calc R U . . .
C16 C -0.2642(4) 0.0083(3) 0.6009(3) 0.0130(8) Uani 1 1 d . . . . .
H16 H -0.1731 0.0599 0.6366 0.016 Uiso 1 1 calc R U . . .
C9 C -0.4930(5) 0.0105(3) 0.7339(3) 0.0175(8) Uani 1 1 d . . . . .
H9 H -0.5889 -0.0074 0.6895 0.021 Uiso 1 1 calc R U . . .
C12 C -0.5161(4) -0.1123(3) 0.5810(3) 0.0124(8) Uani 1 1 d . . . . .
H12 H -0.5946 -0.1426 0.6034 0.015 Uiso 1 1 calc R U . . .
C11 C -0.3813(5) -0.0364(3) 0.6315(2) 0.0129(8) Uani 1 1 d . . . . .
C33 C 1.0164(5) 0.6344(4) 1.0042(3) 0.0261(10) Uani 1 1 d . . . . .
H33 H 0.9132 0.6343 0.9882 0.031 Uiso 1 1 calc R U . . .
C32 C 1.0726(5) 0.6029(3) 0.9445(3) 0.0171(8) Uani 1 1 d . . . . .
C29 C 0.9775(5) 0.5678(3) 0.8538(2) 0.0151(8) Uani 1 1 d . . . . .
C6 C -0.2148(5) 0.0667(3) 0.8611(3) 0.0220(9) Uani 1 1 d . . . . .
H6 H -0.1164 0.0876 0.9040 0.026 Uiso 1 1 calc R U . . .
C19 C 0.3185(4) 0.2991(3) 0.4584(3) 0.0137(8) Uani 1 1 d . . . . .
C5 C -0.4406(6) 0.1550(4) 1.0703(3) 0.0315(12) Uani 1 1 d . . . . .
H5 H -0.5283 0.1624 1.0816 0.038 Uiso 1 1 calc R U . . .
C1 C -0.1909(6) 0.1651(4) 1.1159(3) 0.0331(12) Uani 1 1 d . . . . .
H1 H -0.0967 0.1793 1.1609 0.040 Uiso 1 1 calc R U . . .
C2 C -0.1940(6) 0.1350(4) 1.0353(3) 0.0335(12) Uani 1 1 d . . . . .
H2 H -0.1034 0.1300 1.0260 0.040 Uiso 1 1 calc R U . . .
C34 C 1.1114(5) 0.6664(4) 1.0880(3) 0.0252(10) Uani 1 1 d . . . . .
H34 H 1.0702 0.6876 1.1281 0.030 Uiso 1 1 calc R U . . .
C36 C 1.2255(6) 0.6062(4) 0.9727(3) 0.0367(13) Uani 1 1 d . . . . .
H36 H 1.2707 0.5861 0.9342 0.044 Uiso 1 1 calc R U . . .
C27 C 0.7459(6) 0.5417(4) 0.7388(3) 0.0266(11) Uani 1 1 d . . . . .
H27 H 0.6460 0.5463 0.7183 0.032 Uiso 1 1 calc R U . . .
C35 C 1.3109(7) 0.6392(5) 1.0577(3) 0.0401(14) Uani 1 1 d . . . . .
H35 H 1.4147 0.6406 1.0758 0.048 Uiso 1 1 calc R U . . .
C28 C 0.8306(6) 0.5740(4) 0.8227(3) 0.0299(11) Uani 1 1 d . . . . .
H28 H 0.7890 0.6008 0.8599 0.036 Uiso 1 1 calc R U . . .
Cl1 Cl -0.5270(4) -0.2792(2) 0.2727(2) 0.1119(9) Uani 1 1 d . . . . .

loop_
_atom_site_aniso_label
_atom_site_aniso_U_11
_atom_site_aniso_U_22
_atom_site_aniso_U_33
_atom_site_aniso_U_23
_atom_site_aniso_U_13
_atom_site_aniso_U_12
Eu1 0.00692(10) 0.01090(11) 0.00886(10) 0.00063(7) 0.00326(7) 0.00077(7)
O8 0.0105(13) 0.0123(13) 0.0156(14) 0.0012(11) 0.0057(11) 0.0021(11)
O2 0.0139(14) 0.0141(14) 0.0135(14) 0.0029(11) 0.0052(11) 0.0040(11)
O10 0.0112(14) 0.0380(19) 0.0148(15) 0.0045(14) 0.0069(12) 0.0097(13)
O12 0.0111(14) 0.0174(15) 0.0160(14) -0.0031(12) 0.0007(12) 0.0066(12)
O4 0.0096(13) 0.0227(15) 0.0128(14) -0.0031(12) 0.0043(11) 0.0030(11)
O5 0.0120(14) 0.0203(15) 0.0178(15) 0.0041(12) 0.0089(12) 0.0036(12)
O1 0.0097(13) 0.0127(14) 0.0154(14) -0.0008(11) 0.0009(11) 0.0002(11)
O9 0.0158(14) 0.0211(15) 0.0138(14) 0.0015(12) 0.0052(12) 0.0039(12)
O7 0.0219(15) 0.0138(14) 0.0151(15) -0.0003(11) 0.0107(13) 0.0003(12)
O3 0.0089(13) 0.0161(14) 0.0139(14) 0.0048(11) 0.0039(11) 0.0023(11)
O11 0.0142(14) 0.0137(14) 0.0160(15) -0.0021(12) 0.0016(12) 0.0030(11)
O6 0.0146(15) 0.0347(19) 0.0170(16) 0.0022(14) 0.0060(13) -0.0023(13)
N2 0.0110(16) 0.0163(17) 0.0091(16) -0.0011(13) 0.0017(13) 0.0031(13)
N3 0.0114(16) 0.0155(16) 0.0079(16) 0.0003(13) 0.0024(13) 0.0037(13)
N1 0.034(2) 0.027(2) 0.0161(19) 0.0004(16) 0.0099(17) 0.0116(18)
N4 0.026(2) 0.029(2) 0.0122(18) -0.0013(15) -0.0015(16) 0.0130(17)
C20 0.0103(18) 0.0109(18) 0.0144(19) 0.0043(15) 0.0046(15) 0.0045(15)
C21 0.0128(18) 0.0093(17) 0.0095(18) 0.0005(14) 0.0055(15) 0.0023(15)
C8 0.018(2) 0.022(2) 0.016(2) 0.0028(17) 0.0068(17) 0.0084(17)
C22 0.0130(18) 0.0086(17) 0.0160(19) 0.0036(15) 0.0062(16) 0.0067(15)
C3 0.023(2) 0.021(2) 0.014(2) -0.0011(17) 0.0053(18) 0.0089(18)
C25 0.0137(18) 0.0130(18) 0.0083(18) 0.0009(14) 0.0020(15) 0.0069(15)
C24 0.0100(18) 0.0095(17) 0.0123(19) -0.0004(14) 0.0035(15) 0.0019(14)
C23 0.0131(18) 0.0125(19) 0.0143(19) 0.0028(15) 0.0056(16) 0.0038(15)
C30 0.018(2) 0.031(2) 0.014(2) 0.0028(18) 0.0048(17) 0.0101(18)
C17 0.0082(17) 0.0111(18) 0.0153(19) 0.0029(15) 0.0029(15) 0.0056(14)
C7 0.020(2) 0.020(2) 0.014(2) 0.0023(17) 0.0058(17) 0.0063(17)
C18 0.0084(17) 0.0089(18) 0.018(2) 0.0049(15) 0.0040(16) 0.0044(14)
C31 0.0123(19) 0.026(2) 0.013(2) 0.0008(17) 0.0053(16) 0.0060(17)
C26 0.0121(18) 0.0141(18) 0.0124(19) 0.0046(15) 0.0076(15) 0.0055(15)
C15 0.0096(18) 0.0116(18) 0.0160(19) 0.0034(15) 0.0043(16) 0.0062(15)
C14 0.0107(18) 0.0094(17) 0.0113(18) 0.0012(14) 0.0029(15) 0.0043(14)
C13 0.0064(17) 0.0109(18) 0.0120(18) 0.0014(14) 0.0017(15) 0.0026(14)
C10 0.0111(19) 0.023(2) 0.015(2) 0.0010(17) 0.0037(16) 0.0047(16)
C4 0.026(2) 0.043(3) 0.017(2) -0.003(2) 0.005(2) 0.016(2)
C16 0.0092(18) 0.0104(18) 0.0135(19) -0.0023(15) -0.0010(15) 0.0016(15)
C9 0.0138(19) 0.024(2) 0.014(2) 0.0013(17) 0.0040(16) 0.0084(17)
C12 0.0100(18) 0.0139(19) 0.0153(19) 0.0043(15) 0.0058(16) 0.0049(15)
C11 0.0134(19) 0.0164(19) 0.0102(18) 0.0015(15) 0.0028(15) 0.0085(16)
C33 0.019(2) 0.040(3) 0.016(2) -0.001(2) 0.0036(18) 0.010(2)
C32 0.019(2) 0.019(2) 0.013(2) 0.0017(16) 0.0040(17) 0.0083(17)
C29 0.016(2) 0.017(2) 0.0098(19) 0.0001(15) 0.0026(16) 0.0057(16)
C6 0.015(2) 0.028(2) 0.017(2) -0.0009(18) 0.0018(17) 0.0062(18)
C19 0.0096(18) 0.017(2) 0.0144(19) 0.0029(15) 0.0049(16) 0.0037(15)
C5 0.031(3) 0.043(3) 0.021(2) -0.004(2) 0.010(2) 0.016(2)
C1 0.033(3) 0.045(3) 0.016(2) -0.005(2) 0.002(2) 0.015(2)
C2 0.030(3) 0.056(3) 0.017(2) 0.000(2) 0.007(2) 0.022(3)
C34 0.025(2) 0.035(3) 0.014(2) 0.0018(19) 0.0072(19) 0.010(2)
C36 0.028(3) 0.062(4) 0.019(2) -0.010(2) -0.002(2) 0.029(3)
C27 0.023(2) 0.043(3) 0.017(2) -0.002(2) 0.0006(19) 0.023(2)
C35 0.031(3) 0.062(4) 0.023(3) -0.008(3) -0.006(2) 0.029(3)
C28 0.032(3) 0.046(3) 0.015(2) -0.004(2) 0.004(2) 0.025(2)
Cl1 0.104(2) 0.126(2) 0.108(2) 0.0240(19) 0.0351(18) 0.0442(19)

loop_
_atom_type_symbol
_atom_type_description
_atom_type_scat_dispersion_real
_atom_type_scat_dispersion_imag
_atom_type_scat_source
C C 0.0033 0.0016 'International Tables Vol C Tables 4.2.6.8 and 6.1.1.4'
H H 0.0000 0.0000 'International Tables Vol C Tables 4.2.6.8 and 6.1.1.4'
O O 0.0106 0.0060 'International Tables Vol C Tables 4.2.6.8 and 6.1.1.4'
N N 0.0061 0.0033 'International Tables Vol C Tables 4.2.6.8 and 6.1.1.4'
Eu Eu -0.1578 3.6682 'International Tables Vol C Tables 4.2.6.8 and 6.1.1.4'
Cl Cl 0.1484 0.1585 'International Tables Vol C Tables 4.2.6.8 and 6.1.1.4'

loop_
_geom_angle_atom_site_label_1
_geom_angle_atom_site_label_2
_geom_angle_atom_site_label_3
_geom_angle
_geom_angle_site_symmetry_1
_geom_angle_site_symmetry_3
_geom_angle_publ_flag
O1 Eu1 O8 155.96(10) . 2_666 ?
O1 Eu1 O5 93.94(10) . . ?
O8 Eu1 O5 95.51(10) 2_666 . ?
O1 Eu1 O10 95.69(11) . . ?
O8 Eu1 O10 87.88(11) 2_666 . ?
O5 Eu1 O10 147.95(10) . . ?
O1 Eu1 O3 76.44(10) . 2_456 ?
O8 Eu1 O3 81.98(9) 2_666 2_456 ?
O5 Eu1 O3 139.09(10) . 2_456 ?
O10 Eu1 O3 72.95(10) . 2_456 ?
O1 Eu1 O11 67.14(10) . . ?
O8 Eu1 O11 136.29(10) 2_666 . ?
O5 Eu1 O11 80.76(10) . . ?
O10 Eu1 O11 75.06(10) . . ?
O3 Eu1 O11 127.97(10) 2_456 . ?
O1 Eu1 O9 82.27(10) . . ?
O8 Eu1 O9 80.28(10) 2_666 . ?
O5 Eu1 O9 70.08(10) . . ?
O10 Eu1 O9 141.56(10) . . ?
O3 Eu1 O9 69.26(10) 2_456 . ?
O11 Eu1 O9 135.90(10) . . ?
O1 Eu1 O12 134.01(10) . . ?
O8 Eu1 O12 69.90(9) 2_666 . ?
O5 Eu1 O12 75.63(10) . . ?
O10 Eu1 O12 75.72(10) . . ?
O3 Eu1 O12 138.25(9) 2_456 . ?
O11 Eu1 O12 66.99(9) . . ?
O9 Eu1 O12 131.52(10) . . ?
C23 O8 Eu1 134.6(3) . 2_666 ?
Eu1 O10 H10A 120(3) . . ?
Eu1 O10 H10B 135(3) . . ?
H10A O10 H10B 105(2) . . ?
Eu1 O12 H12A 122(3) . . ?
Eu1 O12 H12B 120(3) . . ?
H12A O12 H12B 104(2) . . ?
C19 O5 Eu1 149.4(3) . . ?
C18 O1 Eu1 144.8(3) . . ?
Eu1 O9 H9A 126(3) . . ?
Eu1 O9 H9B 120(3) . . ?
H9A O9 H9B 104(2) . . ?
C17 O3 Eu1 137.9(3) . 2_456 ?
Eu1 O11 H11A 111(3) . . ?
Eu1 O11 H11B 121(3) . . ?
H11A O11 H11B 102(2) . . ?
C10 N2 C9 119.7(4) . . ?
C10 N2 C11 120.8(3) . . ?
C9 N2 C11 119.5(3) . . ?
C31 N3 C27 120.3(4) . . ?
C31 N3 C25 118.1(3) . . ?
C27 N3 C25 121.6(3) . . ?
C5 N1 C1 116.0(4) . . ?
C35 N4 C34 117.1(4) . . ?
C21 C20 C26 119.9(4) . . ?
C21 C20 C19 122.1(4) . . ?
C26 C20 C19 118.0(3) . . ?
C22 C21 C20 120.2(4) . . ?
C22 C21 H21 119.9 . . ?
C20 C21 H21 119.9 . . ?
C9 C8 C7 121.2(4) . . ?
C9 C8 H8 119.4 . . ?
C7 C8 H8 119.4 . . ?
C21 C22 C24 120.2(4) . . ?
C21 C22 C23 120.4(4) . . ?
C24 C22 C23 119.4(3) . . ?
C4 C3 C2 116.0(4) . . ?
C4 C3 C7 122.0(4) . . ?
C2 C3 C7 122.0(4) . . ?
C24 C25 C26 122.7(4) . . ?
C24 C25 N3 118.3(3) . . ?
C26 C25 N3 118.9(3) . . ?
C25 C24 C22 118.4(4) . . ?
C25 C24 H24 120.8 . . ?
C22 C24 H24 120.8 . . ?
O7 C23 O8 124.6(4) . . ?
O7 C23 C22 120.0(3) . . ?
O8 C23 C22 115.4(3) . . ?
C31 C30 C29 119.8(4) . . ?
C31 C30 H30 120.1 . . ?
C29 C30 H30 120.1 . . ?
O4 C17 O3 124.7(4) . . ?
O4 C17 C13 118.0(3) . . ?
O3 C17 C13 117.1(3) . . ?
C8 C7 C6 116.7(4) . . ?
C8 C7 C3 121.6(4) . . ?
C6 C7 C3 121.7(4) . . ?
O2 C18 O1 125.0(4) . . ?
O2 C18 C15 118.3(3) . . ?
O1 C18 C15 116.7(4) . . ?
N3 C31 C30 121.2(4) . . ?
N3 C31 H31 119.4 . . ?
C30 C31 H31 119.4 . . ?
C25 C26 C20 118.5(4) . . ?
C25 C26 H26 120.7 . . ?
C20 C26 H26 120.7 . . ?
C16 C15 C14 119.2(4) . . ?
C16 C15 C18 120.5(3) . . ?
C14 C15 C18 119.9(4) . . ?
C13 C14 C15 120.8(4) . . ?
C13 C14 H14 119.6 . . ?
C15 C14 H14 119.6 . . ?
C12 C13 C14 119.9(3) . . ?
C12 C13 C17 120.1(3) . . ?
C14 C13 C17 119.6(3) . . ?
N2 C10 C6 120.8(4) . . ?
N2 C10 H10 119.6 . . ?
C6 C10 H10 119.6 . . ?
C5 C4 C3 120.0(5) . . ?
C5 C4 H4 120.0 . . ?
C3 C4 H4 120.0 . . ?
C11 C16 C15 119.2(4) . . ?
C11 C16 H16 120.4 . . ?
C15 C16 H16 120.4 . . ?
N2 C9 C8 120.6(4) . . ?
N2 C9 H9 119.7 . . ?
C8 C9 H9 119.7 . . ?
C13 C12 C11 119.0(4) . . ?
C13 C12 H12 120.5 . . ?
C11 C12 H12 120.5 . . ?
C16 C11 C12 121.8(4) . . ?
C16 C11 N2 118.8(3) . . ?
C12 C11 N2 119.3(3) . . ?
C32 C33 C34 119.7(4) . . ?
C32 C33 H33 120.1 . . ?
C34 C33 H33 120.1 . . ?
C33 C32 C36 116.8(4) . . ?
C33 C32 C29 122.6(4) . . ?
C36 C32 C29 120.6(4) . . ?
C30 C29 C28 117.6(4) . . ?
C30 C29 C32 120.7(4) . . ?
C28 C29 C32 121.7(4) . . ?
C10 C6 C7 120.9(4) . . ?
C10 C6 H6 119.6 . . ?
C7 C6 H6 119.6 . . ?
O6 C19 O5 125.5(4) . . ?
O6 C19 C20 118.7(4) . . ?
O5 C19 C20 115.7(3) . . ?
N1 C5 C4 124.2(5) . . ?
N1 C5 H5 117.9 . . ?
C4 C5 H5 117.9 . . ?
N1 C1 C2 124.1(5) . . ?
N1 C1 H1 117.9 . . ?
C2 C1 H1 117.9 . . ?
C1 C2 C3 119.7(5) . . ?
C1 C2 H2 120.2 . . ?
C3 C2 H2 120.2 . . ?
N4 C34 C33 123.3(4) . . ?
N4 C34 H34 118.3 . . ?
C33 C34 H34 118.3 . . ?
C35 C36 C32 119.1(5) . . ?
C35 C36 H36 120.4 . . ?
C32 C36 H36 120.4 . . ?
N3 C27 C28 120.6(4) . . ?
N3 C27 H27 119.7 . . ?
C28 C27 H27 119.7 . . ?
N4 C35 C36 123.9(5) . . ?
N4 C35 H35 118.0 . . ?
C36 C35 H35 118.0 . . ?
C27 C28 C29 120.5(4) . . ?
C27 C28 H28 119.8 . . ?
C29 C28 H28 119.8 . . ?

loop_
_geom_bond_atom_site_label_1
_geom_bond_atom_site_label_2
_geom_bond_distance
_geom_bond_site_symmetry_2
_geom_bond_publ_flag
Eu1 O1 2.315(3) . ?
Eu1 O8 2.325(3) 2_666 ?
Eu1 O5 2.329(3) . ?
Eu1 O10 2.392(3) . ?
Eu1 O3 2.419(3) 2_456 ?
Eu1 O11 2.482(3) . ?
Eu1 O9 2.485(3) . ?
Eu1 O12 2.545(3) . ?
O8 C23 1.287(5) . ?
O8 Eu1 2.325(3) 2_666 ?
O2 C18 1.249(5) . ?
O10 H10A 0.833(19) . ?
O10 H10B 0.847(19) . ?
O12 H12A 0.837(19) . ?
O12 H12B 0.851(18) . ?
O4 C17 1.260(5) . ?
O5 C19 1.255(5) . ?
O1 C18 1.261(5) . ?
O9 H9A 0.849(19) . ?
O9 H9B 0.834(19) . ?
O7 C23 1.236(5) . ?
O3 C17 1.260(5) . ?
O3 Eu1 2.419(3) 2_456 ?
O11 H11A 0.854(19) . ?
O11 H11B 0.850(19) . ?
O6 C19 1.253(5) . ?
N2 C10 1.353(5) . ?
N2 C9 1.361(5) . ?
N2 C11 1.453(5) . ?
N3 C31 1.338(5) . ?
N3 C27 1.343(5) . ?
N3 C25 1.449(5) . ?
N1 C5 1.322(6) . ?
N1 C1 1.337(7) . ?
N4 C35 1.317(7) . ?
N4 C34 1.327(6) . ?
C20 C21 1.393(5) . ?
C20 C26 1.399(5) . ?
C20 C19 1.516(5) . ?
C21 C22 1.390(5) . ?
C21 H21 0.9500 . ?
C8 C9 1.376(6) . ?
C8 C7 1.395(6) . ?
C8 H8 0.9500 . ?
C22 C24 1.396(5) . ?
C22 C23 1.510(5) . ?
C3 C4 1.391(6) . ?
C3 C2 1.391(7) . ?
C3 C7 1.480(6) . ?
C25 C24 1.378(5) . ?
C25 C26 1.379(5) . ?
C24 H24 0.9500 . ?
C30 C31 1.381(6) . ?
C30 C29 1.384(6) . ?
C30 H30 0.9500 . ?
C17 C13 1.516(5) . ?
C7 C6 1.397(6) . ?
C18 C15 1.513(5) . ?
C31 H31 0.9500 . ?
C26 H26 0.9500 . ?
C15 C16 1.392(5) . ?
C15 C14 1.396(5) . ?
C14 C13 1.394(5) . ?
C14 H14 0.9500 . ?
C13 C12 1.378(5) . ?
C10 C6 1.380(6) . ?
C10 H10 0.9500 . ?
C4 C5 1.383(6) . ?
C4 H4 0.9500 . ?
C16 C11 1.382(6) . ?
C16 H16 0.9500 . ?
C9 H9 0.9500 . ?
C12 C11 1.391(5) . ?
C12 H12 0.9500 . ?
C33 C32 1.378(6) . ?
C33 C34 1.391(6) . ?
C33 H33 0.9500 . ?
C32 C36 1.394(6) . ?
C32 C29 1.489(5) . ?
C29 C28 1.394(6) . ?
C6 H6 0.9500 . ?
C5 H5 0.9500 . ?
C1 C2 1.382(7) . ?
C1 H1 0.9500 . ?
C2 H2 0.9500 . ?
C34 H34 0.9500 . ?
C36 C35 1.388(7) . ?
C36 H36 0.9500 . ?
C27 C28 1.371(6) . ?
C27 H27 0.9500 . ?
C35 H35 0.9500 . ?
C28 H28 0.9500 . ?
